data_7158160
loop_
_publ_author_name
'Vroemans, Robby'
'Ribone, Sergio R.'
'Thomas, Joice'
'Van Meervelt, Luc'
'Ollevier, Thierry'
'Dehaen, Wim'

_publ_section_title
;
 Synthesis of homochiral sulfanyl- and sulfoxide-substituted
 naphthyltriazoles and study of the conformational stability.
;
_journal_issue 29
_journal_name_full 'Organic &amp; biomolecular chemistry'
_journal_page_first 6521
_journal_page_last 6526
_journal_paper_doi 10.1039/d1ob00784j
_journal_volume 19
_journal_year 2021
_chemical_formula_moiety 'C26 H21 N3 O2 S'
_chemical_formula_sum 'C26 H21 N3 O2 S'
_chemical_formula_weight 439.52
_space_group_crystal_system orthorhombic
_space_group_IT_number 19
_space_group_name_Hall 'P 2ac 2ab'
_space_group_name_H-M_alt 'P 21 21 21'
_atom_sites_solution_hydrogens geom
_atom_sites_solution_primary direct
_audit_creation_date 2016-03-03
_audit_creation_method
;
Olex2 1.2
(compiled 2016.02.19 svn.r3266 for OlexSys, GUI svn.r5155)
;
_audit_update_record
;
2021-04-09 deposited with the CCDC.	2021-07-05 downloaded from the CCDC.
;
_cell_angle_alpha 90
_cell_angle_beta 90
_cell_angle_gamma 90
_cell_formula_units_Z 4
_cell_length_a 8.2288(5)
_cell_length_b 10.1233(6)
_cell_length_c 25.6942(15)
_cell_measurement_reflns_used 4553
_cell_measurement_temperature 100.01(10)
_cell_measurement_theta_max 26.2550
_cell_measurement_theta_min 2.9010
_cell_volume 2140.4(2)
_computing_cell_refinement 'CrysAlisPro 1.171.38.41 (Rigaku OD, 2015)'
_computing_data_collection 'CrysAlisPro 1.171.38.41 (Rigaku OD, 2015)'
_computing_data_reduction 'CrysAlisPro 1.171.38.41 (Rigaku OD, 2015)'
_computing_molecular_graphics 'Olex2 (Dolomanov et al., 2009)'
_computing_publication_material 'Olex2 (Dolomanov et al., 2009)'
_computing_structure_refinement 'ShelXL (Sheldrick, 2015)'
_computing_structure_solution 'ShelXS (Sheldrick, 2008)'
_diffrn_ambient_environment N~2~
_diffrn_ambient_temperature 100.01(10)
_diffrn_detector 'CCD plate'
_diffrn_detector_area_resol_mean 15.9631
_diffrn_detector_type Eos
_diffrn_measured_fraction_theta_full 0.997
_diffrn_measured_fraction_theta_max 0.998
_diffrn_measurement_details
;
List of Runs (angles in degrees, time in seconds):

  # Type    Start    End  Width  t~exp~   \w     \q     \k     \f   Frames
#--------------------------------------------------------------------------
  1  \w    -54.00  63.00   1.00  150.00    --   19.03 -19.00-180.00  117
  2  \w     -6.00  91.00   1.00  150.00    --   19.03  38.00  30.00   97
  3  \w    -87.00  13.00   1.00  150.00    --  -17.00 -77.00-150.00  100
  4  \w     34.00  96.00   1.00  150.00    --   19.03-178.00-150.00   62
  5  \w     -2.00  25.00   1.00  150.00    --   19.03  57.00 150.00   27
  6  \w     34.00  96.00   1.00  150.00    --   19.03-178.00 120.00   62
;
_diffrn_measurement_device 'four-circle diffractometer'
_diffrn_measurement_device_type 'SuperNova, Single source at offset, Eos'
_diffrn_measurement_method '\w scans'
_diffrn_orient_matrix_type 'CrysAlisPro convention (1999,Acta A55,543-557)'
_diffrn_orient_matrix_UB_11 -0.0215187000
_diffrn_orient_matrix_UB_12 0.0392788000
_diffrn_orient_matrix_UB_13 0.0217870000
_diffrn_orient_matrix_UB_21 0.0831130000
_diffrn_orient_matrix_UB_22 0.0049904000
_diffrn_orient_matrix_UB_23 0.0070352000
_diffrn_orient_matrix_UB_31 0.0074783000
_diffrn_orient_matrix_UB_32 0.0578614000
_diffrn_orient_matrix_UB_33 -0.0154026000
_diffrn_radiation_monochromator mirror
_diffrn_radiation_probe x-ray
_diffrn_radiation_type MoK\a
_diffrn_radiation_wavelength 0.71073
_diffrn_reflns_av_R_equivalents 0.0624
_diffrn_reflns_av_unetI/netI 0.0648
_diffrn_reflns_Laue_measured_fraction_full 0.997
_diffrn_reflns_Laue_measured_fraction_max 0.998
_diffrn_reflns_limit_h_max 10
_diffrn_reflns_limit_h_min -10
_diffrn_reflns_limit_k_max 12
_diffrn_reflns_limit_k_min -12
_diffrn_reflns_limit_l_max 32
_diffrn_reflns_limit_l_min -32
_diffrn_reflns_number 19890
_diffrn_reflns_point_group_measured_fraction_full 0.998
_diffrn_reflns_point_group_measured_fraction_max 0.999
_diffrn_reflns_theta_full 25.242
_diffrn_reflns_theta_max 26.371
_diffrn_reflns_theta_min 2.562
_diffrn_source 'micro-focus sealed X-ray tube'
_diffrn_source_type 'SuperNova (Mo) X-ray Source'
_exptl_absorpt_coefficient_mu 0.181
_exptl_absorpt_correction_T_max 1.00000
_exptl_absorpt_correction_T_min 0.84723
_exptl_absorpt_correction_type multi-scan
_exptl_absorpt_process_details
;
CrysAlisPro 1.171.38.41 (Rigaku Oxford Diffraction, 2015)
Empirical absorption correction using spherical harmonics,
 implemented in SCALE3 ABSPACK scaling algorithm.
;
_exptl_crystal_colour colourless
_exptl_crystal_colour_primary colourless
_exptl_crystal_density_diffrn 1.364
_exptl_crystal_description needle
_exptl_crystal_F_000 920
_exptl_crystal_size_max 0.3
_exptl_crystal_size_mid 0.05
_exptl_crystal_size_min 0.05
_refine_diff_density_max 0.245
_refine_diff_density_min -0.261
_refine_diff_density_rms 0.051
_refine_ls_abs_structure_details
;
 Flack x determined using 1245 quotients [(I+)-(I-)]/[(I+)+(I-)]
 (Parsons, Flack and Wagner, Acta Cryst. B69 (2013) 249-259).
;
_refine_ls_abs_structure_Flack -0.02(6)
_refine_ls_extinction_method none
_refine_ls_goodness_of_fit_ref 1.042
_refine_ls_hydrogen_treatment constr
_refine_ls_matrix_type full
_refine_ls_number_parameters 291
_refine_ls_number_reflns 4376
_refine_ls_number_restraints 0
_refine_ls_restrained_S_all 1.042
_refine_ls_R_factor_all 0.0622
_refine_ls_R_factor_gt 0.0464
_refine_ls_shift/su_max 0.000
_refine_ls_shift/su_mean 0.000
_refine_ls_structure_factor_coef Fsqd
_refine_ls_weighting_details 'w=1/[\s^2^(Fo^2^)+(0.0325P)^2^+0.2326P] where P=(Fo^2^+2Fc^2^)/3'
_refine_ls_weighting_scheme calc
_refine_ls_wR_factor_gt 0.0820
_refine_ls_wR_factor_ref 0.0873
_reflns_Friedel_coverage 0.741
_reflns_Friedel_fraction_full 1.000
_reflns_Friedel_fraction_max 1.000
_reflns_number_gt 3615
_reflns_number_total 4376
_reflns_threshold_expression 'I > 2\s(I)'
_cod_data_source_file d1ob00784j2.cif
_cod_data_source_block wdh1064
_cod_depositor_comments 'Adding full bibliography for 7158157--7158160.cif.'
_cod_database_code 7158160
_chemical_oxdiff_formula 'C26 H21 N3 S1 O2'
_chemical_oxdiff_usercomment 'RV-33B t10 dia 2'
_shelx_space_group_comment
;
The symmetry employed for this shelxl refinement is uniquely defined
by the following loop, which should always be used as a source of
symmetry information in preference to the above space-group names.
They are only intended as comments.
;
_reflns_odcompleteness_completeness 99.84
_reflns_odcompleteness_iscentric 1
_reflns_odcompleteness_theta 26.32
_olex2_refinement_description
;
1. Fixed Uiso
 At 1.2 times of:
  All C(H) groups
 At 1.5 times of:
  All C(H,H,H) groups, All O(H) groups
2.a Ternary CH refined with riding coordinates:
 C23(H23)
2.b Aromatic/amide H refined with riding coordinates:
 C3(H3), C4(H4), C6(H6), C7(H7), C8(H8), C9(H9), C18(H18), C19(H19), C20(H20),
 C21(H21), C22(H22), C27(H27), C28(H28), C29(H29), C30(H30), C31(H31)
2.c Idealised Me refined as rotating group:
 C24(H24A,H24B,H24C)
2.d Idealised tetrahedral OH refined as rotating group:
 O25(H25)
;
_shelx_shelxl_version_number 2014/7
_olex2_date_sample_data_collection 2016-03-01
_olex2_submission_special_instructions 'No special instructions were received'
_oxdiff_exptl_absorpt_empirical_details
;
Empirical correction (ABSPACK) includes:
- Absorption correction using spherical harmonics
- Frame scaling
;
_oxdiff_exptl_absorpt_empirical_full_max 1.181
_oxdiff_exptl_absorpt_empirical_full_min 0.766

loop_
_space_group_symop_operation_xyz
'x, y, z'
'-x+1/2, -y, z+1/2'
'x+1/2, -y+1/2, -z'
'-x, y+1/2, -z+1/2'

loop_
_atom_site_label
_atom_site_type_symbol
_atom_site_fract_x
_atom_site_fract_y
_atom_site_fract_z
_atom_site_U_iso_or_equiv
_atom_site_adp_type
_atom_site_occupancy
_atom_site_site_symmetry_order
_atom_site_calc_flag
_atom_site_refinement_flags_posn
_atom_site_refinement_flags_adp
_atom_site_refinement_flags_occupancy
_atom_site_disorder_assembly
_atom_site_disorder_group
C1 C 0.9321(4) 0.2404(3) 0.59571(12) 0.0129(7) Uani 1 1 d . . . . .
C2 C 0.9475(4) 0.2050(3) 0.54410(12) 0.0148(8) Uani 1 1 d . . . . .
C3 C 1.0433(4) 0.0947(3) 0.52982(14) 0.0192(8) Uani 1 1 d . . . . .
H3 H 1.0517 0.0699 0.4943 0.023 Uiso 1 1 calc R . . . .
C4 C 1.1234(4) 0.0243(3) 0.56680(14) 0.0205(8) Uani 1 1 d . . . . .
H4 H 1.1901 -0.0477 0.5565 0.025 Uiso 1 1 calc R . . . .
C5 C 1.1098(4) 0.0558(3) 0.62038(14) 0.0185(8) Uani 1 1 d . . . . .
C6 C 1.1949(5) -0.0153(3) 0.65923(15) 0.0246(9) Uani 1 1 d . . . . .
H6 H 1.2637 -0.0864 0.6493 0.029 Uiso 1 1 calc R . . . .
C7 C 1.1799(5) 0.0165(3) 0.71057(14) 0.0251(9) Uani 1 1 d . . . . .
H7 H 1.2372 -0.0327 0.7361 0.030 Uiso 1 1 calc R . . . .
C8 C 1.0793(4) 0.1224(3) 0.72566(14) 0.0238(9) Uani 1 1 d . . . . .
H8 H 1.0681 0.1436 0.7615 0.029 Uiso 1 1 calc R . . . .
C9 C 0.9971(4) 0.1954(3) 0.68910(12) 0.0175(8) Uani 1 1 d . . . . .
H9 H 0.9302 0.2667 0.7000 0.021 Uiso 1 1 calc R . . . .
C10 C 1.0109(4) 0.1656(3) 0.63527(12) 0.0151(7) Uani 1 1 d . . . . .
N11 N 0.8949(3) 0.4846(3) 0.60839(10) 0.0156(6) Uani 1 1 d . . . . .
C12 C 0.8355(4) 0.3591(3) 0.60863(12) 0.0136(7) Uani 1 1 d . . . . .
C13 C 0.6761(4) 0.3768(3) 0.62317(13) 0.0152(7) Uani 1 1 d . . . . .
N14 N 0.6447(3) 0.5080(3) 0.63124(11) 0.0184(7) Uani 1 1 d . . . . .
N15 N 0.7797(3) 0.5739(3) 0.62193(11) 0.0196(7) Uani 1 1 d . . . . .
S16 S 0.52353(10) 0.25527(8) 0.62643(3) 0.0172(2) Uani 1 1 d . . . . .
C17 C 0.4556(4) 0.2891(3) 0.69129(12) 0.0149(7) Uani 1 1 d . . . . .
C18 C 0.3362(4) 0.3827(3) 0.69951(13) 0.0180(8) Uani 1 1 d . . . . .
H18 H 0.2914 0.4307 0.6712 0.022 Uiso 1 1 calc R . . . .
C19 C 0.2827(4) 0.4052(3) 0.75008(13) 0.0198(8) Uani 1 1 d . . . . .
H19 H 0.2007 0.4692 0.7565 0.024 Uiso 1 1 calc R . . . .
C20 C 0.3483(4) 0.3350(4) 0.79084(13) 0.0232(9) Uani 1 1 d . . . . .
H20 H 0.3111 0.3505 0.8253 0.028 Uiso 1 1 calc R . . . .
C21 C 0.4684(4) 0.2417(4) 0.78189(12) 0.0250(8) Uani 1 1 d . . . . .
H21 H 0.5137 0.1939 0.8102 0.030 Uiso 1 1 calc R . . . .
C22 C 0.5223(4) 0.2179(3) 0.73177(13) 0.0202(8) Uani 1 1 d . . . . .
H22 H 0.6039 0.1536 0.7253 0.024 Uiso 1 1 calc R . . . .
C23 C 1.0563(4) 0.5320(3) 0.59119(13) 0.0152(7) Uani 1 1 d . . . . .
H23 H 1.1329 0.4553 0.5918 0.018 Uiso 1 1 calc R . . . .
C24 C 1.1196(4) 0.6358(3) 0.62906(13) 0.0199(8) Uani 1 1 d . . . . .
H24A H 1.0504 0.7144 0.6274 0.030 Uiso 1 1 calc GR . . . .
H24B H 1.2312 0.6597 0.6196 0.030 Uiso 1 1 calc GR . . . .
H24C H 1.1180 0.5999 0.6645 0.030 Uiso 1 1 calc GR . . . .
O25 O 0.8662(3) 0.2791(2) 0.50875(8) 0.0190(6) Uani 1 1 d . . . . .
H25 H 0.8931 0.2558 0.4786 0.029 Uiso 1 1 calc GR . . . .
C26 C 1.0479(4) 0.5833(3) 0.53551(12) 0.0140(7) Uani 1 1 d . . . . .
C27 C 1.1274(4) 0.5163(3) 0.49609(13) 0.0201(8) Uani 1 1 d . . . . .
H27 H 1.1826 0.4361 0.5036 0.024 Uiso 1 1 calc R . . . .
C28 C 1.1271(5) 0.5654(4) 0.44563(14) 0.0225(9) Uani 1 1 d . . . . .
H28 H 1.1822 0.5189 0.4188 0.027 Uiso 1 1 calc R . . . .
C29 C 1.0466(4) 0.6822(3) 0.43450(13) 0.0216(8) Uani 1 1 d . . . . .
H29 H 1.0469 0.7160 0.4000 0.026 Uiso 1 1 calc R . . . .
C30 C 0.9655(4) 0.7497(3) 0.47360(12) 0.0205(7) Uani 1 1 d . . . . .
H30 H 0.9100 0.8296 0.4660 0.025 Uiso 1 1 calc R . . . .
C31 C 0.9658(4) 0.6999(3) 0.52410(13) 0.0181(8) Uani 1 1 d . . . . .
H31 H 0.9096 0.7458 0.5509 0.022 Uiso 1 1 calc R . . . .
O32 O 0.3910(3) 0.3015(2) 0.59040(8) 0.0231(6) Uani 1 1 d . . . . .

loop_
_atom_site_aniso_label
_atom_site_aniso_U_11
_atom_site_aniso_U_22
_atom_site_aniso_U_33
_atom_site_aniso_U_23
_atom_site_aniso_U_13
_atom_site_aniso_U_12
C1 0.0111(17) 0.0116(16) 0.0161(16) -0.0026(14) 0.0017(13) -0.0036(14)
C2 0.0112(18) 0.0157(17) 0.0174(18) 0.0004(14) -0.0010(14) -0.0056(14)
C3 0.0168(19) 0.0205(19) 0.0203(18) -0.0085(15) 0.0016(17) -0.0023(17)
C4 0.0161(19) 0.0175(18) 0.028(2) -0.0066(16) 0.0019(17) 0.0014(15)
C5 0.0151(19) 0.0150(17) 0.025(2) 0.0003(16) 0.0009(17) -0.0029(14)
C6 0.018(2) 0.0158(19) 0.040(2) 0.0015(18) -0.0044(18) -0.0021(17)
C7 0.024(2) 0.020(2) 0.031(2) 0.0111(17) -0.0109(19) -0.0048(17)
C8 0.023(2) 0.028(2) 0.0207(19) 0.0056(17) 0.0004(17) -0.0108(17)
C9 0.0132(19) 0.0181(17) 0.0210(18) 0.0026(15) 0.0021(15) -0.0029(14)
C10 0.0146(19) 0.0116(16) 0.0192(18) -0.0002(13) -0.0002(15) -0.0052(14)
N11 0.0163(15) 0.0146(15) 0.0158(15) -0.0003(12) 0.0044(13) 0.0019(12)
C12 0.0195(19) 0.0140(17) 0.0071(16) -0.0005(13) -0.0003(15) 0.0004(14)
C13 0.0161(19) 0.0170(17) 0.0124(17) 0.0009(15) 0.0036(16) -0.0004(14)
N14 0.0175(16) 0.0181(15) 0.0197(16) 0.0001(13) 0.0039(14) 0.0001(12)
N15 0.0197(16) 0.0153(14) 0.0237(16) 0.0001(14) 0.0065(15) 0.0043(12)
S16 0.0169(4) 0.0185(4) 0.0162(4) -0.0049(4) 0.0035(4) -0.0030(4)
C17 0.0147(18) 0.0149(17) 0.0152(17) -0.0027(14) 0.0024(15) -0.0040(14)
C18 0.0171(19) 0.0206(19) 0.0162(18) 0.0032(15) -0.0009(16) -0.0029(15)
C19 0.0164(19) 0.022(2) 0.021(2) -0.0038(16) 0.0024(16) -0.0012(16)
C20 0.024(2) 0.034(2) 0.0118(18) -0.0038(16) 0.0030(16) -0.0089(18)
C21 0.027(2) 0.030(2) 0.0179(17) 0.0086(17) -0.0055(16) -0.003(2)
C22 0.0155(18) 0.0201(19) 0.0251(19) 0.0049(15) -0.0010(16) 0.0011(15)
C23 0.0118(18) 0.0160(17) 0.0177(17) 0.0001(14) 0.0032(15) 0.0005(14)
C24 0.022(2) 0.0198(18) 0.0182(19) -0.0011(16) -0.0001(17) -0.0035(15)
O25 0.0220(14) 0.0235(14) 0.0117(12) -0.0030(10) -0.0002(10) 0.0033(11)
C26 0.0115(18) 0.0154(17) 0.0150(17) -0.0008(14) 0.0020(15) -0.0052(15)
C27 0.020(2) 0.0166(18) 0.023(2) -0.0014(16) 0.0066(17) 0.0004(16)
C28 0.024(2) 0.024(2) 0.019(2) -0.0064(16) 0.0067(17) -0.0055(17)
C29 0.024(2) 0.027(2) 0.0143(17) 0.0009(15) 0.0003(16) -0.0084(17)
C30 0.0212(18) 0.0198(17) 0.0205(17) 0.0035(16) -0.0024(16) -0.0025(19)
C31 0.0167(18) 0.0197(17) 0.0179(17) -0.0009(15) 0.0016(15) 0.0004(16)
O32 0.0196(14) 0.0377(15) 0.0120(12) -0.0049(11) -0.0007(10) -0.0034(11)

loop_
_atom_type_symbol
_atom_type_description
_atom_type_scat_dispersion_real
_atom_type_scat_dispersion_imag
_atom_type_scat_source
C C 0.0033 0.0016 'International Tables Vol C Tables 4.2.6.8 and 6.1.1.4'
H H 0.0000 0.0000 'International Tables Vol C Tables 4.2.6.8 and 6.1.1.4'
N N 0.0061 0.0033 'International Tables Vol C Tables 4.2.6.8 and 6.1.1.4'
O O 0.0106 0.0060 'International Tables Vol C Tables 4.2.6.8 and 6.1.1.4'
S S 0.1246 0.1234 'International Tables Vol C Tables 4.2.6.8 and 6.1.1.4'

loop_
_geom_angle_atom_site_label_1
_geom_angle_atom_site_label_2
_geom_angle_atom_site_label_3
_geom_angle
_geom_angle_site_symmetry_1
_geom_angle_site_symmetry_3
_geom_angle_publ_flag
C2 C1 C10 120.4(3) . . ?
C2 C1 C12 118.5(3) . . ?
C10 C1 C12 121.1(3) . . ?
C1 C2 C3 120.4(3) . . ?
O25 C2 C1 117.0(3) . . ?
O25 C2 C3 122.6(3) . . ?
C2 C3 H3 119.9 . . ?
C4 C3 C2 120.2(3) . . ?
C4 C3 H3 119.9 . . ?
C3 C4 H4 119.2 . . ?
C3 C4 C5 121.5(3) . . ?
C5 C4 H4 119.2 . . ?
C4 C5 C10 118.7(3) . . ?
C6 C5 C4 122.1(3) . . ?
C6 C5 C10 119.2(3) . . ?
C5 C6 H6 119.4 . . ?
C7 C6 C5 121.2(4) . . ?
C7 C6 H6 119.4 . . ?
C6 C7 H7 120.0 . . ?
C6 C7 C8 119.9(3) . . ?
C8 C7 H7 120.0 . . ?
C7 C8 H8 119.6 . . ?
C9 C8 C7 120.7(3) . . ?
C9 C8 H8 119.6 . . ?
C8 C9 H9 119.6 . . ?
C8 C9 C10 120.9(3) . . ?
C10 C9 H9 119.6 . . ?
C1 C10 C5 118.8(3) . . ?
C9 C10 C1 123.1(3) . . ?
C9 C10 C5 118.1(3) . . ?
C12 N11 C23 128.8(3) . . ?
N15 N11 C12 111.7(3) . . ?
N15 N11 C23 119.2(3) . . ?
N11 C12 C1 124.4(3) . . ?
N11 C12 C13 102.8(3) . . ?
C13 C12 C1 132.8(3) . . ?
C12 C13 S16 127.0(2) . . ?
N14 C13 C12 110.4(3) . . ?
N14 C13 S16 122.4(3) . . ?
N15 N14 C13 107.7(3) . . ?
N14 N15 N11 107.4(2) . . ?
C13 S16 C17 97.66(15) . . ?
O32 S16 C13 105.69(15) . . ?
O32 S16 C17 106.68(15) . . ?
C18 C17 S16 119.7(3) . . ?
C22 C17 S16 118.6(3) . . ?
C22 C17 C18 121.7(3) . . ?
C17 C18 H18 120.6 . . ?
C17 C18 C19 118.7(3) . . ?
C19 C18 H18 120.6 . . ?
C18 C19 H19 119.9 . . ?
C20 C19 C18 120.2(3) . . ?
C20 C19 H19 119.9 . . ?
C19 C20 H20 119.8 . . ?
C19 C20 C21 120.4(3) . . ?
C21 C20 H20 119.8 . . ?
C20 C21 H21 120.0 . . ?
C22 C21 C20 120.1(3) . . ?
C22 C21 H21 120.0 . . ?
C17 C22 C21 119.0(3) . . ?
C17 C22 H22 120.5 . . ?
C21 C22 H22 120.5 . . ?
N11 C23 H23 108.0 . . ?
N11 C23 C24 109.9(3) . . ?
N11 C23 C26 110.5(3) . . ?
C24 C23 H23 108.0 . . ?
C26 C23 H23 108.0 . . ?
C26 C23 C24 112.3(3) . . ?
C23 C24 H24A 109.5 . . ?
C23 C24 H24B 109.5 . . ?
C23 C24 H24C 109.5 . . ?
H24A C24 H24B 109.5 . . ?
H24A C24 H24C 109.5 . . ?
H24B C24 H24C 109.5 . . ?
C2 O25 H25 109.5 . . ?
C27 C26 C23 119.9(3) . . ?
C27 C26 C31 119.4(3) . . ?
C31 C26 C23 120.6(3) . . ?
C26 C27 H27 119.8 . . ?
C26 C27 C28 120.5(3) . . ?
C28 C27 H27 119.8 . . ?
C27 C28 H28 120.0 . . ?
C29 C28 C27 119.9(3) . . ?
C29 C28 H28 120.0 . . ?
C28 C29 H29 120.0 . . ?
C28 C29 C30 120.1(3) . . ?
C30 C29 H29 120.0 . . ?
C29 C30 H30 120.1 . . ?
C29 C30 C31 119.8(3) . . ?
C31 C30 H30 120.1 . . ?
C26 C31 C30 120.3(3) . . ?
C26 C31 H31 119.9 . . ?
C30 C31 H31 119.9 . . ?

loop_
_geom_bond_atom_site_label_1
_geom_bond_atom_site_label_2
_geom_bond_distance
_geom_bond_site_symmetry_2
_geom_bond_publ_flag
C1 C2 1.380(4) . ?
C1 C10 1.424(4) . ?
C1 C12 1.479(4) . ?
C2 C3 1.415(5) . ?
C2 O25 1.355(4) . ?
C3 H3 0.9500 . ?
C3 C4 1.358(5) . ?
C4 H4 0.9500 . ?
C4 C5 1.418(5) . ?
C5 C6 1.416(5) . ?
C5 C10 1.430(4) . ?
C6 H6 0.9500 . ?
C6 C7 1.364(5) . ?
C7 H7 0.9500 . ?
C7 C8 1.409(5) . ?
C8 H8 0.9500 . ?
C8 C9 1.373(5) . ?
C9 H9 0.9500 . ?
C9 C10 1.420(4) . ?
N11 C12 1.361(4) . ?
N11 N15 1.355(4) . ?
N11 C23 1.480(4) . ?
C12 C13 1.375(5) . ?
C13 N14 1.369(4) . ?
C13 S16 1.760(3) . ?
N14 N15 1.318(4) . ?
S16 C17 1.791(3) . ?
S16 O32 1.505(2) . ?
C17 C18 1.382(4) . ?
C17 C22 1.379(4) . ?
C18 H18 0.9500 . ?
C18 C19 1.391(5) . ?
C19 H19 0.9500 . ?
C19 C20 1.376(5) . ?
C20 H20 0.9500 . ?
C20 C21 1.386(5) . ?
C21 H21 0.9500 . ?
C21 C22 1.383(4) . ?
C22 H22 0.9500 . ?
C23 H23 1.0000 . ?
C23 C24 1.524(4) . ?
C23 C26 1.524(4) . ?
C24 H24A 0.9800 . ?
C24 H24B 0.9800 . ?
C24 H24C 0.9800 . ?
O25 H25 0.8400 . ?
C26 C27 1.383(4) . ?
C26 C31 1.392(5) . ?
C27 H27 0.9500 . ?
C27 C28 1.389(5) . ?
C28 H28 0.9500 . ?
C28 C29 1.385(5) . ?
C29 H29 0.9500 . ?
C29 C30 1.386(5) . ?
C30 H30 0.9500 . ?
C30 C31 1.392(4) . ?
C31 H31 0.9500 . ?

loop_
_geom_torsion_atom_site_label_1
_geom_torsion_atom_site_label_2
_geom_torsion_atom_site_label_3
_geom_torsion_atom_site_label_4
_geom_torsion
_geom_torsion_site_symmetry_1
_geom_torsion_site_symmetry_2
_geom_torsion_site_symmetry_3
_geom_torsion_site_symmetry_4
_geom_torsion_publ_flag
C1 C2 C3 C4 -1.2(5) . . . . ?
C1 C12 C13 N14 179.6(3) . . . . ?
C1 C12 C13 S16 -5.4(6) . . . . ?
C2 C1 C10 C5 1.8(5) . . . . ?
C2 C1 C10 C9 -178.7(3) . . . . ?
C2 C1 C12 N11 -84.9(4) . . . . ?
C2 C1 C12 C13 95.2(4) . . . . ?
C2 C3 C4 C5 2.0(5) . . . . ?
C3 C4 C5 C6 -178.8(3) . . . . ?
C3 C4 C5 C10 -0.9(5) . . . . ?
C4 C5 C6 C7 -179.9(3) . . . . ?
C4 C5 C10 C1 -1.0(4) . . . . ?
C4 C5 C10 C9 179.4(3) . . . . ?
C5 C6 C7 C8 -0.5(6) . . . . ?
C6 C5 C10 C1 177.0(3) . . . . ?
C6 C5 C10 C9 -2.5(5) . . . . ?
C6 C7 C8 C9 -0.7(5) . . . . ?
C7 C8 C9 C10 0.3(5) . . . . ?
C8 C9 C10 C1 -178.2(3) . . . . ?
C8 C9 C10 C5 1.4(5) . . . . ?
C10 C1 C2 C3 -0.7(5) . . . . ?
C10 C1 C2 O25 178.6(3) . . . . ?
C10 C1 C12 N11 93.6(4) . . . . ?
C10 C1 C12 C13 -86.2(5) . . . . ?
C10 C5 C6 C7 2.2(5) . . . . ?
N11 C12 C13 N14 -0.2(4) . . . . ?
N11 C12 C13 S16 174.7(3) . . . . ?
N11 C23 C26 C27 -112.4(3) . . . . ?
N11 C23 C26 C31 70.0(4) . . . . ?
C12 C1 C2 C3 177.9(3) . . . . ?
C12 C1 C2 O25 -2.8(4) . . . . ?
C12 C1 C10 C5 -176.7(3) . . . . ?
C12 C1 C10 C9 2.8(5) . . . . ?
C12 N11 N15 N14 0.2(4) . . . . ?
C12 N11 C23 C24 -138.6(3) . . . . ?
C12 N11 C23 C26 96.8(4) . . . . ?
C12 C13 N14 N15 0.3(4) . . . . ?
C12 C13 S16 C17 128.7(3) . . . . ?
C12 C13 S16 O32 -121.5(3) . . . . ?
C13 N14 N15 N11 -0.3(4) . . . . ?
C13 S16 C17 C18 88.0(3) . . . . ?
C13 S16 C17 C22 -93.5(3) . . . . ?
N14 C13 S16 C17 -56.9(3) . . . . ?
N14 C13 S16 O32 52.9(3) . . . . ?
N15 N11 C12 C1 -179.8(3) . . . . ?
N15 N11 C12 C13 0.0(3) . . . . ?
N15 N11 C23 C24 47.9(4) . . . . ?
N15 N11 C23 C26 -76.6(4) . . . . ?
S16 C13 N14 N15 -174.9(2) . . . . ?
S16 C17 C18 C19 178.6(3) . . . . ?
S16 C17 C22 C21 -178.8(3) . . . . ?
C17 C18 C19 C20 0.0(5) . . . . ?
C18 C17 C22 C21 -0.3(5) . . . . ?
C18 C19 C20 C21 0.2(5) . . . . ?
C19 C20 C21 C22 -0.4(5) . . . . ?
C20 C21 C22 C17 0.5(5) . . . . ?
C22 C17 C18 C19 0.1(5) . . . . ?
C23 N11 C12 C1 6.3(5) . . . . ?
C23 N11 C12 C13 -173.8(3) . . . . ?
C23 N11 N15 N14 174.7(3) . . . . ?
C23 C26 C27 C28 -176.9(3) . . . . ?
C23 C26 C31 C30 176.7(3) . . . . ?
C24 C23 C26 C27 124.5(3) . . . . ?
C24 C23 C26 C31 -53.1(4) . . . . ?
O25 C2 C3 C4 179.5(3) . . . . ?
C26 C27 C28 C29 -0.1(5) . . . . ?
C27 C26 C31 C30 -0.9(5) . . . . ?
C27 C28 C29 C30 -0.3(5) . . . . ?
C28 C29 C30 C31 0.2(5) . . . . ?
C29 C30 C31 C26 0.4(5) . . . . ?
C31 C26 C27 C28 0.7(5) . . . . ?
O32 S16 C17 C18 -21.0(3) . . . . ?
O32 S16 C17 C22 157.5(3) . . . . ?
